data_7716483
loop_
_publ_author_name
'Iida, Tomoki'
'Sato, Ryota'
'Yoshigoe, Yusuke'
'Kanbara, Takaki'
'Kuwabara, Junpei'

_publ_section_title
;
 Mechanistic study on the reductive elimination of
 (aryl)(fluoroaryl)palladium complexes: a key step in regiospecific
 dehydrogenative cross-coupling.
;
_journal_issue 32
_journal_name_full 'Dalton transactions (Cambridge, England : 2003)'
_journal_page_first 13340
_journal_page_last 13347
_journal_paper_doi 10.1039/d4dt01453g
_journal_volume 53
_journal_year 2024
_chemical_formula_moiety 'C22 H23 F5 N2 Pd'
_chemical_formula_sum 'C22 H23 F5 N2 Pd'
_chemical_formula_weight 516.83
_space_group_crystal_system monoclinic
_space_group_IT_number 14
_space_group_name_Hall '-P 2ybc'
_space_group_name_H-M_alt 'P 1 21/c 1'
_atom_sites_solution_hydrogens geom
_atom_sites_solution_primary direct
_atom_sites_solution_secondary difmap
_audit_update_record
;
2024-03-08 deposited with the CCDC.	2024-06-28 downloaded from the CCDC.
;
_cell_angle_alpha 90.0000
_cell_angle_beta 106.037(3)
_cell_angle_gamma 90.0000
_cell_formula_units_Z 4
_cell_length_a 9.3955(19)
_cell_length_b 14.564(3)
_cell_length_c 16.547(4)
_cell_measurement_reflns_used 4562
_cell_measurement_temperature 90
_cell_measurement_theta_max 27.03
_cell_measurement_theta_min 2.26
_cell_volume 2176.1(8)
_computing_cell_refinement Unknown
_computing_data_collection Unknown
_computing_data_reduction Unknown
_computing_molecular_graphics 'CrystalStructure 4.3'
_computing_publication_material 'CrystalStructure 4.3 (Rigaku, 2019)'
_computing_structure_refinement 'SHELXL Version 2018/3 (Sheldrick, 2008)'
_computing_structure_solution 'SIR2014 (Burla, et al., 2014)'
_diffrn_ambient_temperature 90
_diffrn_measured_fraction_theta_full 0.998
_diffrn_measured_fraction_theta_max 0.991
_diffrn_measurement_device_type 'Bruker APEX-II CCD'
_diffrn_measurement_method 'phi and omega scans'
_diffrn_radiation_monochromator 'Bruker Helios multilayer confocal mirror'
_diffrn_radiation_source 'Bruker TXS fine-focus rotating anode'
_diffrn_radiation_type 'Mo K\a'
_diffrn_radiation_wavelength 0.71073
_diffrn_reflns_av_R_equivalents 0.0263
_diffrn_reflns_av_unetI/netI 0.0356
_diffrn_reflns_Laue_measured_fraction_full 0.998
_diffrn_reflns_Laue_measured_fraction_max 0.991
_diffrn_reflns_limit_h_max 12
_diffrn_reflns_limit_h_min -11
_diffrn_reflns_limit_k_max 17
_diffrn_reflns_limit_k_min -18
_diffrn_reflns_limit_l_max 21
_diffrn_reflns_limit_l_min -19
_diffrn_reflns_number 12265
_diffrn_reflns_point_group_measured_fraction_full 0.998
_diffrn_reflns_point_group_measured_fraction_max 0.991
_diffrn_reflns_theta_full 25.242
_diffrn_reflns_theta_max 27.218
_diffrn_reflns_theta_min 1.896
_diffrn_standards_number 0
_exptl_absorpt_coefficient_mu 0.906
_exptl_absorpt_correction_T_max 0.7455
_exptl_absorpt_correction_T_min 0.6733
_exptl_absorpt_correction_type empirical
_exptl_absorpt_process_details
;
SADABS Sheldrick 1996
;
_exptl_crystal_colour nONE
_exptl_crystal_density_diffrn 1.577
_exptl_crystal_density_method 'not measured'
_exptl_crystal_description nONE
_exptl_crystal_F_000 1040.00
_exptl_crystal_size_max 0.102
_exptl_crystal_size_mid 0.091
_exptl_crystal_size_min 0.020
_refine_diff_density_max 0.83
_refine_diff_density_min -0.75
_refine_ls_extinction_method none
_refine_ls_goodness_of_fit_ref 1.065
_refine_ls_hydrogen_treatment constr
_refine_ls_number_parameters 311
_refine_ls_number_reflns 4818
_refine_ls_number_restraints 0
_refine_ls_R_factor_all 0.0550
_refine_ls_R_factor_gt 0.0408
_refine_ls_shift/su_max 0.001
_refine_ls_structure_factor_coef Fsqd
_refine_ls_weighting_details 'w = 1/[\s^2^(Fo^2^)+(0.0428P)^2^+3.6489P] where P=(Fo^2^+2Fc^2^)/3'
_refine_ls_weighting_scheme calc
_refine_ls_wR_factor_gt 0.0975
_refine_ls_wR_factor_ref 0.1045
_reflns_Friedel_coverage 0.000
_reflns_number_gt 3904
_reflns_number_total 4818
_reflns_threshold_expression F^2^>2.0\s(F^2^)
_cod_data_source_file d4dt01453g3.cif
_cod_data_source_block Pdbeta_2a
_cod_depositor_comments 'Adding full bibliography for 7716482--7716483.cif.'
_cod_original_cell_volume 2176.2(8)
_cod_database_code 7716483

loop_
_space_group_symop_id
_space_group_symop_operation_xyz
1 +X,+Y,+Z
2 -X,1/2+Y,1/2-Z
3 -X,-Y,-Z
4 +X,-1/2-Y,-1/2+Z

loop_
_atom_site_label
_atom_site_type_symbol
_atom_site_fract_x
_atom_site_fract_y
_atom_site_fract_z
_atom_site_U_iso_or_equiv
_atom_site_adp_type
_atom_site_occupancy
_atom_site_site_symmetry_order
_atom_site_calc_flag
_atom_site_refinement_flags_posn
_atom_site_refinement_flags_adp
_atom_site_refinement_flags_occupancy
_atom_site_disorder_assembly
_atom_site_disorder_group
Pd1 Pd 0.82762(3) 0.19350(2) 0.56381(2) 0.03028(10) Uani 1 1 d . . . . .
F1 F 0.9079(3) 0.49361(16) 0.39545(16) 0.0563(7) Uani 1 1 d . . . . .
F3 F 0.7578(3) 0.38726(17) 0.47523(16) 0.0502(6) Uani 1 1 d . . . . .
F4 F 1.1485(3) 0.17015(19) 0.53339(18) 0.0589(7) Uani 1 1 d . . . . .
F25 F 1.1820(3) 0.44267(19) 0.38661(18) 0.0676(8) Uani 1 1 d . . . . .
F26 F 1.3001(3) 0.2812(2) 0.4560(2) 0.0739(9) Uani 1 1 d . . . . .
N27 N 0.9102(3) 0.2504(2) 0.68976(18) 0.0294(6) Uani 1 1 d . . . . .
N28 N 0.7002(4) 0.1071(2) 0.6230(2) 0.0464(9) Uani 1 1 d . . . . .
C1 C 0.7511(6) 0.1374(4) 0.4504(3) 0.0284(11) Uani 0.75 1 d . . P . .
C2 C 0.9472(4) 0.2735(2) 0.5080(2) 0.0311(8) Uani 1 1 d . . . . .
C3 C 0.8169(6) 0.0573(4) 0.4246(4) 0.0378(12) Uani 0.75 1 d . . P . .
C4 C 0.7556(7) 0.0185(4) 0.3463(4) 0.0440(13) Uani 0.75 1 d . . P . .
C5 C 0.6270(8) 0.0569(5) 0.2885(5) 0.0371(15) Uani 0.75 1 d . . P . .
C6 C 0.5654(8) 0.0162(5) 0.2075(5) 0.0503(16) Uani 0.75 1 d . . P . .
C7 C 0.4422(8) 0.0553(6) 0.1516(4) 0.0485(16) Uani 0.75 1 d . . P . .
C8 C 0.3784(8) 0.1379(5) 0.1776(4) 0.0487(15) Uani 0.75 1 d . . P . .
C9 C 0.4387(7) 0.1755(4) 0.2568(4) 0.0455(14) Uani 0.75 1 d . . P . .
C10 C 0.5635(6) 0.1360(4) 0.3134(4) 0.0340(12) Uani 0.75 1 d . . P . .
C11 C 0.6273(6) 0.1755(3) 0.3950(3) 0.0297(10) Uani 0.75 1 d . . P . .
C12 C 1.0851(5) 0.2507(3) 0.5009(3) 0.0403(9) Uani 1 1 d . . . . .
C13 C 1.1654(5) 0.3069(3) 0.4610(3) 0.0472(11) Uani 1 1 d . . . . .
C14 C 1.1048(5) 0.3886(3) 0.4270(2) 0.0441(10) Uani 1 1 d . . . . .
C15 C 0.9685(5) 0.4134(3) 0.4313(2) 0.0418(10) Uani 1 1 d . . . . .
C16 C 0.8941(5) 0.3571(3) 0.4722(2) 0.0368(9) Uani 1 1 d . . . . .
C17 C 0.7611(6) 0.1212(3) 0.7150(3) 0.0569(13) Uani 1 1 d . . . . .
H16A H 0.686625 0.104193 0.742827 0.068 Uiso 1 1 calc R U . . .
H16B H 0.845874 0.081297 0.735855 0.068 Uiso 1 1 calc R U . . .
C18 C 0.8065(5) 0.2171(3) 0.7364(3) 0.0485(11) Uani 1 1 d . . . . .
H14A H 0.853760 0.221501 0.796312 0.058 Uiso 1 1 calc R U . . .
H14B H 0.719348 0.255986 0.723413 0.058 Uiso 1 1 calc R U . . .
C19 C 0.7133(8) 0.0088(3) 0.6050(4) 0.0769(18) Uani 1 1 d . . . . .
H21A H 0.815395 -0.009355 0.623681 0.092 Uiso 1 1 calc R U . . .
H21B H 0.656661 -0.026745 0.633966 0.092 Uiso 1 1 calc R U . . .
H21C H 0.676339 -0.001626 0.545559 0.092 Uiso 1 1 calc R U . . .
C20 C 0.5424(6) 0.1345(5) 0.5940(4) 0.0775(18) Uani 1 1 d . . . . .
H17A H 0.533370 0.198528 0.605593 0.093 Uiso 1 1 calc R U . . .
H17B H 0.505702 0.124002 0.534583 0.093 Uiso 1 1 calc R U . . .
H17C H 0.486024 0.098883 0.622990 0.093 Uiso 1 1 calc R U . . .
C21 C 1.0614(5) 0.2196(4) 0.7297(3) 0.0562(12) Uani 1 1 d . . . . .
H12A H 1.064631 0.153734 0.729597 0.067 Uiso 1 1 calc R U . . .
H12B H 1.126629 0.243295 0.699108 0.067 Uiso 1 1 calc R U . . .
H12C H 1.092272 0.241574 0.786571 0.067 Uiso 1 1 calc R U . . .
C22 C 0.9082(6) 0.3513(3) 0.6906(3) 0.0562(13) Uani 1 1 d . . . . .
H7A H 0.809455 0.372687 0.664599 0.067 Uiso 1 1 calc R U . . .
H7B H 0.939641 0.372744 0.747696 0.067 Uiso 1 1 calc R U . . .
H7C H 0.973998 0.374465 0.660233 0.067 Uiso 1 1 calc R U . . .
C23 C 0.702(2) 0.1659(12) 0.4399(12) 0.022(4) Uiso 0.25 1 d . . P . .
C24 C 0.7352(19) 0.0888(12) 0.4047(10) 0.033(3) Uiso 0.25 1 d . . P . .
C25 C 0.653(3) 0.0611(16) 0.3182(12) 0.028(6) Uiso 0.25 1 d . . P . .
C26 C 0.6793(19) -0.0186(12) 0.2789(11) 0.044(4) Uiso 0.25 1 d . . P . .
C27 C 0.5942(19) -0.0379(13) 0.1981(11) 0.038(4) Uiso 0.25 1 d . . P . .
C28 C 0.489(3) 0.0188(18) 0.1612(19) 0.053(7) Uiso 0.25 1 d . . P . .
C29 C 0.440(3) 0.0995(17) 0.1890(15) 0.050(5) Uiso 0.25 1 d . . P . .
C30 C 0.530(2) 0.1275(15) 0.2773(13) 0.037(5) Uiso 0.25 1 d . . P . .
C31 C 0.4980(18) 0.2076(10) 0.3172(10) 0.035(3) Uiso 0.25 1 d . . P . .
C32 C 0.5839(14) 0.2278(9) 0.3994(8) 0.017(2) Uiso 0.25 1 d . . P . .

loop_
_atom_site_aniso_label
_atom_site_aniso_U_11
_atom_site_aniso_U_22
_atom_site_aniso_U_33
_atom_site_aniso_U_23
_atom_site_aniso_U_13
_atom_site_aniso_U_12
Pd1 0.03523(17) 0.03055(15) 0.02877(16) 0.00334(12) 0.01504(12) -0.00623(12)
F1 0.094(2) 0.0332(12) 0.0414(14) 0.0097(11) 0.0176(14) -0.0078(13)
F3 0.0546(16) 0.0493(14) 0.0479(15) 0.0143(12) 0.0163(12) 0.0145(12)
F4 0.0593(17) 0.0608(16) 0.0676(18) 0.0208(14) 0.0360(15) 0.0191(13)
F25 0.090(2) 0.0663(18) 0.0580(18) 0.0040(14) 0.0404(16) -0.0359(16)
F26 0.0539(17) 0.101(2) 0.081(2) 0.0167(19) 0.0433(17) -0.0003(16)
N27 0.0317(16) 0.0314(15) 0.0281(16) 0.0071(13) 0.0134(13) 0.0034(12)
N28 0.052(2) 0.051(2) 0.042(2) 0.0052(17) 0.0239(17) -0.0182(17)
C1 0.027(3) 0.027(3) 0.032(3) 0.007(2) 0.008(2) 0.000(2)
C2 0.037(2) 0.0322(17) 0.0247(18) -0.0007(15) 0.0093(15) -0.0094(15)
C3 0.037(3) 0.035(3) 0.044(3) 0.001(2) 0.017(3) 0.002(2)
C4 0.047(3) 0.039(3) 0.053(4) -0.002(3) 0.025(3) -0.004(3)
C5 0.031(4) 0.043(4) 0.041(4) 0.001(3) 0.017(3) -0.011(3)
C6 0.050(4) 0.059(4) 0.053(4) -0.012(3) 0.031(4) -0.015(3)
C7 0.045(4) 0.062(5) 0.043(4) -0.003(4) 0.019(3) -0.009(4)
C8 0.047(4) 0.061(4) 0.038(3) -0.004(3) 0.013(3) -0.010(3)
C9 0.040(3) 0.055(3) 0.039(3) 0.003(3) 0.005(3) -0.008(3)
C10 0.029(3) 0.042(3) 0.034(3) 0.007(3) 0.014(3) -0.009(2)
C11 0.027(3) 0.031(3) 0.032(3) 0.002(2) 0.010(2) -0.007(2)
C12 0.045(2) 0.044(2) 0.037(2) 0.0066(18) 0.0188(19) -0.0013(18)
C13 0.041(2) 0.066(3) 0.040(2) -0.006(2) 0.0200(19) -0.012(2)
C14 0.064(3) 0.042(2) 0.029(2) 0.0007(18) 0.0174(19) -0.023(2)
C15 0.066(3) 0.033(2) 0.026(2) 0.0006(16) 0.0115(19) -0.0132(19)
C16 0.052(2) 0.036(2) 0.0227(18) -0.0023(16) 0.0102(17) -0.0114(18)
C17 0.071(3) 0.064(3) 0.045(3) 0.008(2) 0.031(2) -0.017(3)
C18 0.059(3) 0.056(3) 0.040(2) 0.006(2) 0.029(2) -0.005(2)
C19 0.118(5) 0.052(3) 0.074(4) 0.006(3) 0.049(4) -0.035(3)
C20 0.051(3) 0.109(5) 0.080(4) 0.022(4) 0.031(3) -0.024(3)
C21 0.045(3) 0.088(4) 0.035(2) 0.002(2) 0.010(2) 0.010(2)
C22 0.094(4) 0.037(2) 0.042(3) -0.003(2) 0.025(3) 0.001(2)

loop_
_atom_type_symbol
_atom_type_description
_atom_type_scat_dispersion_real
_atom_type_scat_dispersion_imag
_atom_type_scat_source
C C 0.0033 0.0016
;
International Tables for Crystallography
(Vol. C, Tables 4.2.6.8 and 6.1.1.4)
;
H H 0.0000 0.0000
;
International Tables for Crystallography
(Vol. C, Table 6.1.1.4)
;
N N 0.0061 0.0033
;
International Tables for Crystallography
(Vol. C, Tables 4.2.6.8 and 6.1.1.4)
;
F F 0.0171 0.0103
;
International Tables for Crystallography
(Vol. C, Tables 4.2.6.8 and 6.1.1.4)
;
Pd Pd -0.9988 1.0072
;
International Tables for Crystallography
(Vol. C, Tables 4.2.6.8 and 6.1.1.4)
;

loop_
_geom_angle_atom_site_label_1
_geom_angle_atom_site_label_2
_geom_angle_atom_site_label_3
_geom_angle
_geom_angle_site_symmetry_1
_geom_angle_site_symmetry_3
_geom_angle_publ_flag
C1 Pd1 C2 84.69(17) . . ?
C1 Pd1 C23 16.9(4) . . ?
C2 Pd1 C23 84.2(4) . . ?
C1 Pd1 N28 95.02(17) . . ?
C2 Pd1 N28 179.58(15) . . ?
C23 Pd1 N28 95.6(4) . . ?
C1 Pd1 N27 178.04(17) . . ?
C2 Pd1 N27 97.01(13) . . ?
C23 Pd1 N27 164.1(5) . . ?
N28 Pd1 N27 83.28(12) . . ?
C21 N27 C22 108.5(4) . . ?
C21 N27 C18 111.1(3) . . ?
C22 N27 C18 108.1(3) . . ?
C21 N27 Pd1 111.1(2) . . ?
C22 N27 Pd1 112.8(2) . . ?
C18 N27 Pd1 105.2(2) . . ?
C19 N28 C20 109.2(4) . . ?
C19 N28 C17 108.2(4) . . ?
C20 N28 C17 111.2(4) . . ?
C19 N28 Pd1 112.8(3) . . ?
C20 N28 Pd1 109.1(3) . . ?
C17 N28 Pd1 106.3(2) . . ?
C23 C1 C24 108(2) . . ?
C23 C1 C11 26.5(18) . . ?
C24 C1 C11 82.1(11) . . ?
C23 C1 C3 145(2) . . ?
C24 C1 C3 37.0(10) . . ?
C11 C1 C3 118.7(5) . . ?
C23 C1 Pd1 92(2) . . ?
C24 C1 Pd1 158.2(11) . . ?
C11 C1 Pd1 118.6(5) . . ?
C3 C1 Pd1 122.7(4) . . ?
C12 C2 C16 114.4(3) . . ?
C12 C2 Pd1 124.0(3) . . ?
C16 C2 Pd1 121.6(3) . . ?
C24 C3 C4 76.5(12) . . ?
C24 C3 C1 44.3(12) . . ?
C4 C3 C1 120.5(5) . . ?
C24 C3 C23 34.3(13) . . ?
C4 C3 C23 110.3(7) . . ?
C1 C3 C23 10.2(6) . . ?
C24 C3 C25 43.1(13) . . ?
C4 C3 C25 33.5(7) . . ?
C1 C3 C25 87.0(8) . . ?
C23 C3 C25 76.9(9) . . ?
C25 C4 C26 70.2(13) . . ?
C25 C4 C3 104.3(11) . . ?
C26 C4 C3 169.9(9) . . ?
C25 C4 C5 17.5(11) . . ?
C26 C4 C5 53.9(9) . . ?
C3 C4 C5 121.4(6) . . ?
C25 C4 C24 68.5(12) . . ?
C26 C4 C24 137.4(12) . . ?
C3 C4 C24 35.8(7) . . ?
C5 C4 C24 85.8(8) . . ?
C26 C5 C30 159.9(15) . . ?
C26 C5 C10 169.2(11) . . ?
C30 C5 C10 25.2(8) . . ?
C26 C5 C4 56.2(9) . . ?
C30 C5 C4 143.2(12) . . ?
C10 C5 C4 118.1(7) . . ?
C26 C5 C6 65.4(10) . . ?
C30 C5 C6 96.0(11) . . ?
C10 C5 C6 121.1(7) . . ?
C4 C5 C6 120.7(7) . . ?
C26 C5 C24 102.7(11) . . ?
C30 C5 C24 95.8(11) . . ?
C10 C5 C24 70.6(7) . . ?
C4 C5 C24 47.6(6) . . ?
C6 C5 C24 168.0(8) . . ?
C26 C5 C27 43.2(10) . . ?
C30 C5 C27 117.7(12) . . ?
C10 C5 C27 142.6(8) . . ?
C4 C5 C27 99.0(7) . . ?
C6 C5 C27 22.2(6) . . ?
C24 C5 C27 145.8(8) . . ?
C27 C6 C28 96(2) . . ?
C27 C6 C7 119.9(15) . . ?
C28 C6 C7 24.2(17) . . ?
C27 C6 C5 118.8(16) . . ?
C28 C6 C5 143.6(19) . . ?
C7 C6 C5 120.1(7) . . ?
C27 C6 C26 68.3(15) . . ?
C28 C6 C26 162(2) . . ?
C7 C6 C26 168.2(9) . . ?
C5 C6 C26 50.7(8) . . ?
C27 C6 C29 151.3(17) . . ?
C28 C6 C29 56.6(18) . . ?
C7 C6 C29 32.7(8) . . ?
C5 C6 C29 87.3(10) . . ?
C26 C6 C29 137.2(12) . . ?
C27 C6 C25 114.6(16) . . ?
C28 C6 C25 147(2) . . ?
C7 C6 C25 124.0(9) . . ?
C5 C6 C25 4.4(9) . . ?
C26 C6 C25 46.5(10) . . ?
C29 C6 C25 91.3(12) . . ?
C28 C7 C29 122(3) . . ?
C28 C7 C6 33(3) . . ?
C29 C7 C6 90.5(17) . . ?
C28 C7 C8 150(3) . . ?
C29 C7 C8 27.8(15) . . ?
C6 C7 C8 118.3(7) . . ?
C28 C7 C27 10(3) . . ?
C29 C7 C27 112.2(18) . . ?
C6 C7 C27 22.3(6) . . ?
C8 C7 C27 139.9(8) . . ?
C29 C8 C9 89(2) . . ?
C29 C8 C7 32.1(19) . . ?
C9 C8 C7 120.6(7) . . ?
C29 C8 C30 53(2) . . ?
C9 C8 C30 35.4(7) . . ?
C7 C8 C30 85.3(8) . . ?
C30 C9 C31 80.3(13) . . ?
C30 C9 C8 97.0(12) . . ?
C31 C9 C8 173.3(10) . . ?
C30 C9 C10 24.1(10) . . ?
C31 C9 C10 56.7(9) . . ?
C8 C9 C10 121.0(7) . . ?
C30 C9 C29 67.1(14) . . ?
C31 C9 C29 147.1(13) . . ?
C8 C9 C29 29.9(8) . . ?
C10 C9 C29 91.1(10) . . ?
C30 C10 C31 96(3) . . ?
C30 C10 C25 92(3) . . ?
C31 C10 C25 171.8(14) . . ?
C30 C10 C9 47(2) . . ?
C31 C10 C9 49.1(8) . . ?
C25 C10 C9 138.7(11) . . ?
C30 C10 C5 72(2) . . ?
C31 C10 C5 166.5(11) . . ?
C25 C10 C5 20.1(8) . . ?
C9 C10 C5 118.8(7) . . ?
C30 C10 C11 168(3) . . ?
C31 C10 C11 72.3(9) . . ?
C25 C10 C11 100.1(10) . . ?
C9 C10 C11 121.2(6) . . ?
C5 C10 C11 120.1(6) . . ?
C30 C10 C32 142(3) . . ?
C31 C10 C32 46.9(9) . . ?
C25 C10 C32 125.4(10) . . ?
C9 C10 C32 95.9(6) . . ?
C5 C10 C32 145.1(7) . . ?
C11 C10 C32 25.4(4) . . ?
C30 C10 C24 139(3) . . ?
C31 C10 C24 124.5(11) . . ?
C25 C10 C24 47.8(10) . . ?
C9 C10 C24 173.2(7) . . ?
C5 C10 C24 67.8(7) . . ?
C11 C10 C24 52.3(6) . . ?
C32 C10 C24 77.7(7) . . ?
C32 C11 C23 110.4(16) . . ?
C32 C11 C1 128.3(10) . . ?
C23 C11 C1 18.1(11) . . ?
C32 C11 C10 110.0(10) . . ?
C23 C11 C10 139.3(13) . . ?
C1 C11 C10 121.2(5) . . ?
C32 C11 C31 62.5(10) . . ?
C23 C11 C31 172.0(13) . . ?
C1 C11 C31 167.7(7) . . ?
C10 C11 C31 47.5(6) . . ?
C32 C11 C24 167.1(12) . . ?
C23 C11 C24 57.1(12) . . ?
C1 C11 C24 39.0(6) . . ?
C10 C11 C24 82.3(7) . . ?
C31 C11 C24 129.7(9) . . ?
C32 C11 C30 106.4(11) . . ?
C23 C11 C30 142.7(14) . . ?
C1 C11 C30 124.6(7) . . ?
C10 C11 C30 3.7(8) . . ?
C31 C11 C30 43.9(8) . . ?
C24 C11 C30 85.8(9) . . ?
F4 C12 C2 119.7(3) . . ?
F4 C12 C13 117.3(4) . . ?
C2 C12 C13 123.0(4) . . ?
F26 C13 C14 120.5(4) . . ?
F26 C13 C12 120.5(4) . . ?
C14 C13 C12 119.1(4) . . ?
C15 C14 F25 120.8(4) . . ?
C15 C14 C13 120.1(4) . . ?
F25 C14 C13 119.1(4) . . ?
C14 C15 F1 119.6(4) . . ?
C14 C15 C16 119.1(4) . . ?
F1 C15 C16 121.3(4) . . ?
F3 C16 C15 115.9(4) . . ?
F3 C16 C2 119.8(3) . . ?
C15 C16 C2 124.3(4) . . ?
C18 C17 N28 112.4(4) . . ?
C18 C17 H16A 109.1 . . ?
N28 C17 H16A 109.1 . . ?
C18 C17 H16B 109.1 . . ?
N28 C17 H16B 109.1 . . ?
H16A C17 H16B 107.8 . . ?
C17 C18 N27 112.0(3) . . ?
C17 C18 H14A 109.2 . . ?
N27 C18 H14A 109.2 . . ?
C17 C18 H14B 109.2 . . ?
N27 C18 H14B 109.2 . . ?
H14A C18 H14B 107.9 . . ?
N28 C19 H21A 109.5 . . ?
N28 C19 H21B 109.5 . . ?
H21A C19 H21B 109.5 . . ?
N28 C19 H21C 109.5 . . ?
H21A C19 H21C 109.5 . . ?
H21B C19 H21C 109.5 . . ?
N28 C20 H17A 109.5 . . ?
N28 C20 H17B 109.5 . . ?
H17A C20 H17B 109.5 . . ?
N28 C20 H17C 109.5 . . ?
H17A C20 H17C 109.5 . . ?
H17B C20 H17C 109.5 . . ?
N27 C21 H12A 109.5 . . ?
N27 C21 H12B 109.5 . . ?
H12A C21 H12B 109.5 . . ?
N27 C21 H12C 109.5 . . ?
H12A C21 H12C 109.5 . . ?
H12B C21 H12C 109.5 . . ?
N27 C22 H7A 109.5 . . ?
N27 C22 H7B 109.5 . . ?
H7A C22 H7B 109.5 . . ?
N27 C22 H7C 109.5 . . ?
H7A C22 H7C 109.5 . . ?
H7B C22 H7C 109.5 . . ?
C1 C23 C11 135(3) . . ?
C1 C23 C24 45.9(16) . . ?
C11 C23 C24 89.6(15) . . ?
C1 C23 C32 169(3) . . ?
C11 C23 C32 34.8(10) . . ?
C24 C23 C32 124.4(17) . . ?
C1 C23 C3 24.6(14) . . ?
C11 C23 C3 110.8(14) . . ?
C24 C23 C3 21.6(9) . . ?
C32 C23 C3 145.1(13) . . ?
C1 C23 Pd1 71(2) . . ?
C11 C23 Pd1 153.5(16) . . ?
C24 C23 Pd1 116.5(15) . . ?
C32 C23 Pd1 119.1(11) . . ?
C3 C23 Pd1 95.6(9) . . ?
C3 C24 C1 98.7(17) . . ?
C3 C24 C23 124(2) . . ?
C1 C24 C23 25.6(10) . . ?
C3 C24 C4 67.6(12) . . ?
C1 C24 C4 164.6(17) . . ?
C23 C24 C4 165.0(16) . . ?
C3 C24 C25 113.1(18) . . ?
C1 C24 C25 146.9(19) . . ?
C23 C24 C25 121.5(18) . . ?
C4 C24 C25 45.5(11) . . ?
C3 C24 C11 156.3(18) . . ?
C1 C24 C11 58.9(9) . . ?
C23 C24 C11 33.3(9) . . ?
C4 C24 C11 133.2(12) . . ?
C25 C24 C11 88.3(13) . . ?
C3 C24 C5 114.0(15) . . ?
C1 C24 C5 145.3(15) . . ?
C23 C24 C5 120.1(14) . . ?
C4 C24 C5 46.6(6) . . ?
C25 C24 C5 2.2(11) . . ?
C11 C24 C5 86.9(8) . . ?
C3 C24 C10 154.5(16) . . ?
C1 C24 C10 104.1(13) . . ?
C23 C24 C10 78.6(12) . . ?
C4 C24 C10 88.2(9) . . ?
C25 C24 C10 42.9(11) . . ?
C11 C24 C10 45.4(5) . . ?
C5 C24 C10 41.6(4) . . ?
C4 C25 C10 154.2(19) . . ?
C4 C25 C26 59.3(13) . . ?
C10 C25 C26 146.1(18) . . ?
C4 C25 C24 66.0(13) . . ?
C10 C25 C24 89.3(14) . . ?
C26 C25 C24 124.4(19) . . ?
C4 C25 C30 172(2) . . ?
C10 C25 C30 23.6(8) . . ?
C26 C25 C30 122.7(18) . . ?
C24 C25 C30 112.9(18) . . ?
C4 C25 C6 107.3(15) . . ?
C10 C25 C6 97.2(12) . . ?
C26 C25 C6 49.3(10) . . ?
C24 C25 C6 173.3(18) . . ?
C30 C25 C6 73.6(12) . . ?
C4 C25 C3 42.2(8) . . ?
C10 C25 C3 112.7(13) . . ?
C26 C25 C3 101.2(15) . . ?
C24 C25 C3 23.8(8) . . ?
C30 C25 C3 136.0(15) . . ?
C6 C25 C3 149.5(14) . . ?
C5 C26 C4 69.9(10) . . ?
C5 C26 C27 99.3(15) . . ?
C4 C26 C27 166.3(17) . . ?
C5 C26 C25 20.4(9) . . ?
C4 C26 C25 50.5(11) . . ?
C27 C26 C25 119.4(18) . . ?
C5 C26 C6 64.0(10) . . ?
C4 C26 C6 132.7(14) . . ?
C27 C26 C6 35.3(9) . . ?
C25 C26 C6 84.3(13) . . ?
C6 C27 C28 43.1(15) . . ?
C6 C27 C26 76.4(17) . . ?
C28 C27 C26 119(2) . . ?
C6 C27 C7 37.7(11) . . ?
C28 C27 C7 5.4(14) . . ?
C26 C27 C7 113.6(14) . . ?
C6 C27 C5 38.9(11) . . ?
C28 C27 C5 81.5(17) . . ?
C26 C27 C5 37.5(9) . . ?
C7 C27 C5 76.2(7) . . ?
C7 C28 C6 123(4) . . ?
C7 C28 C27 164(4) . . ?
C6 C28 C27 41.1(16) . . ?
C7 C28 C29 33(2) . . ?
C6 C28 C29 91(2) . . ?
C27 C28 C29 131(3) . . ?
C8 C29 C7 120(3) . . ?
C8 C29 C28 144(3) . . ?
C7 C29 C28 24.4(16) . . ?
C8 C29 C30 103(3) . . ?
C7 C29 C30 137(3) . . ?
C28 C29 C30 113(2) . . ?
C8 C29 C9 61.5(19) . . ?
C7 C29 C9 178(3) . . ?
C28 C29 C9 154(2) . . ?
C30 C29 C9 41.0(10) . . ?
C8 C29 C6 177(3) . . ?
C7 C29 C6 56.8(15) . . ?
C28 C29 C6 32.7(13) . . ?
C30 C29 C6 80.7(14) . . ?
C9 C29 C6 121.6(15) . . ?
C10 C30 C9 109(3) . . ?
C10 C30 C5 83(3) . . ?
C9 C30 C5 168(2) . . ?
C10 C30 C31 59(2) . . ?
C9 C30 C31 50.3(11) . . ?
C5 C30 C31 141.9(19) . . ?
C10 C30 C25 65(2) . . ?
C9 C30 C25 171(2) . . ?
C5 C30 C25 18.6(8) . . ?
C31 C30 C25 123.6(18) . . ?
C10 C30 C29 175(3) . . ?
C9 C30 C29 71.9(16) . . ?
C5 C30 C29 96.0(16) . . ?
C31 C30 C29 122(2) . . ?
C25 C30 C29 114.3(18) . . ?
C10 C30 C8 156(3) . . ?
C9 C30 C8 47.6(9) . . ?
C5 C30 C8 120.3(14) . . ?
C31 C30 C8 97.7(14) . . ?
C25 C30 C8 138.6(15) . . ?
C29 C30 C8 24.3(10) . . ?
C10 C30 C11 8.7(18) . . ?
C9 C30 C11 100.6(14) . . ?
C5 C30 C11 91.4(12) . . ?
C31 C30 C11 50.6(10) . . ?
C25 C30 C11 73.0(12) . . ?
C29 C30 C11 172.2(18) . . ?
C8 C30 C11 148.2(13) . . ?
C9 C31 C10 74.2(10) . . ?
C9 C31 C32 167.0(16) . . ?
C10 C31 C32 93.8(13) . . ?
C9 C31 C30 49.4(11) . . ?
C10 C31 C30 25.2(9) . . ?
C32 C31 C30 119.0(16) . . ?
C9 C31 C11 134.1(13) . . ?
C10 C31 C11 60.3(8) . . ?
C32 C31 C11 33.6(7) . . ?
C30 C31 C11 85.4(13) . . ?
C11 C32 C31 83.9(12) . . ?
C11 C32 C23 34.8(9) . . ?
C31 C32 C23 118.6(14) . . ?
C11 C32 C10 44.6(8) . . ?
C31 C32 C10 39.3(7) . . ?
C23 C32 C10 79.4(10) . . ?

loop_
_geom_bond_atom_site_label_1
_geom_bond_atom_site_label_2
_geom_bond_distance
_geom_bond_site_symmetry_2
_geom_bond_publ_flag
Pd1 C1 1.990(5) . ?
Pd1 C2 2.012(3) . ?
Pd1 C23 2.10(2) . ?
Pd1 N28 2.150(3) . ?
Pd1 N27 2.177(3) . ?
F1 C15 1.362(5) . ?
F3 C16 1.367(5) . ?
F4 C12 1.358(5) . ?
F25 C14 1.364(4) . ?
F26 C13 1.345(5) . ?
N27 C21 1.462(5) . ?
N27 C22 1.470(5) . ?
N27 C18 1.482(5) . ?
N28 C19 1.475(6) . ?
N28 C20 1.481(7) . ?
N28 C17 1.485(6) . ?
C1 C23 0.612(17) . ?
C1 C24 1.017(16) . ?
C1 C11 1.383(8) . ?
C1 C3 1.439(8) . ?
C2 C12 1.373(5) . ?
C2 C16 1.385(5) . ?
C3 C24 0.876(16) . ?
C3 C4 1.385(8) . ?
C3 C23 1.973(19) . ?
C3 C25 2.00(2) . ?
C4 C25 1.14(2) . ?
C4 C26 1.268(19) . ?
C4 C5 1.432(10) . ?
C4 C24 1.456(18) . ?
C5 C26 1.233(18) . ?
C5 C30 1.35(2) . ?
C5 C10 1.411(10) . ?
C5 C6 1.432(11) . ?
C5 C24 1.966(19) . ?
C5 C27 2.00(2) . ?
C6 C27 0.862(17) . ?
C6 C28 0.90(3) . ?
C6 C7 1.390(11) . ?
C6 C26 1.45(2) . ?
C6 C29 1.66(3) . ?
C6 C25 1.90(2) . ?
C7 C28 0.68(2) . ?
C7 C29 0.90(2) . ?
C7 C8 1.461(11) . ?
C7 C27 1.967(19) . ?
C8 C29 0.79(2) . ?
C8 C9 1.388(8) . ?
C8 C30 1.87(2) . ?
C9 C30 1.09(2) . ?
C9 C31 1.105(17) . ?
C9 C10 1.406(9) . ?
C9 C29 1.58(3) . ?
C10 C30 0.606(18) . ?
C10 C31 1.221(16) . ?
C10 C25 1.36(2) . ?
C10 C11 1.438(9) . ?
C10 C32 1.923(15) . ?
C10 C24 2.003(19) . ?
C11 C32 0.877(13) . ?
C11 C23 0.878(19) . ?
C11 C31 1.577(17) . ?
C11 C24 1.600(18) . ?
C11 C30 2.03(2) . ?
C12 C13 1.396(5) . ?
C13 C14 1.371(6) . ?
C14 C15 1.352(6) . ?
C15 C16 1.371(5) . ?
C17 C18 1.474(6) . ?
C17 H16A 0.9700 . ?
C17 H16B 0.9700 . ?
C18 H14A 0.9700 . ?
C18 H14B 0.9700 . ?
C19 H21A 0.9600 . ?
C19 H21B 0.9600 . ?
C19 H21C 0.9600 . ?
C20 H17A 0.9600 . ?
C20 H17B 0.9600 . ?
C20 H17C 0.9600 . ?
C21 H12A 0.9600 . ?
C21 H12B 0.9600 . ?
C21 H12C 0.9600 . ?
C22 H7A 0.9600 . ?
C22 H7B 0.9600 . ?
C22 H7C 0.9600 . ?
C23 C24 1.34(2) . ?
C23 C32 1.44(2) . ?
C24 C25 1.48(2) . ?
C25 C26 1.39(3) . ?
C25 C30 1.51(3) . ?
C26 C27 1.38(3) . ?
C27 C28 1.30(3) . ?
C28 C29 1.39(3) . ?
C29 C30 1.53(3) . ?
C30 C31 1.42(3) . ?
C31 C32 1.41(2) . ?

loop_
_geom_torsion_atom_site_label_1
_geom_torsion_atom_site_label_2
_geom_torsion_atom_site_label_3
_geom_torsion_atom_site_label_4
_geom_torsion
_geom_torsion_site_symmetry_1
_geom_torsion_site_symmetry_2
_geom_torsion_site_symmetry_3
_geom_torsion_site_symmetry_4
_geom_torsion_publ_flag
C23 C1 C3 C24 -10(3) . . . . ?
C11 C1 C3 C24 -9.4(15) . . . . ?
Pd1 C1 C3 C24 168.9(15) . . . . ?
C23 C1 C3 C4 -2(3) . . . . ?
C24 C1 C3 C4 8.3(14) . . . . ?
C11 C1 C3 C4 -1.0(7) . . . . ?
Pd1 C1 C3 C4 177.2(4) . . . . ?
C24 C1 C3 C23 10(3) . . . . ?
C11 C1 C3 C23 1(3) . . . . ?
Pd1 C1 C3 C23 179(3) . . . . ?
C23 C1 C3 C25 -4(3) . . . . ?
C24 C1 C3 C25 6.6(16) . . . . ?
C11 C1 C3 C25 -2.8(8) . . . . ?
Pd1 C1 C3 C25 175.5(7) . . . . ?
C24 C3 C4 C25 2.9(17) . . . . ?
C1 C3 C4 C25 -3.1(14) . . . . ?
C23 C3 C4 C25 -3.5(14) . . . . ?
C24 C3 C4 C26 -53(6) . . . . ?
C1 C3 C4 C26 -59(6) . . . . ?
C23 C3 C4 C26 -59(6) . . . . ?
C25 C3 C4 C26 -56(6) . . . . ?
C24 C3 C4 C5 6.7(12) . . . . ?
C1 C3 C4 C5 0.7(8) . . . . ?
C23 C3 C4 C5 0.3(8) . . . . ?
C25 C3 C4 C5 3.8(14) . . . . ?
C1 C3 C4 C24 -6.0(10) . . . . ?
C23 C3 C4 C24 -6.3(11) . . . . ?
C25 C3 C4 C24 -2.9(17) . . . . ?
C25 C4 C5 C26 -157(5) . . . . ?
C3 C4 C5 C26 -169.3(11) . . . . ?
C24 C4 C5 C26 -165.3(12) . . . . ?
C25 C4 C5 C30 16(4) . . . . ?
C26 C4 C5 C30 173(2) . . . . ?
C3 C4 C5 C30 3.3(19) . . . . ?
C24 C4 C5 C30 7.2(18) . . . . ?
C25 C4 C5 C10 12(4) . . . . ?
C26 C4 C5 C10 169.3(11) . . . . ?
C3 C4 C5 C10 0.0(8) . . . . ?
C24 C4 C5 C10 3.9(8) . . . . ?
C25 C4 C5 C6 -168(5) . . . . ?
C26 C4 C5 C6 -11.1(11) . . . . ?
C3 C4 C5 C6 179.7(5) . . . . ?
C24 C4 C5 C6 -176.4(8) . . . . ?
C25 C4 C5 C24 8(5) . . . . ?
C26 C4 C5 C24 165.3(12) . . . . ?
C3 C4 C5 C24 -3.9(7) . . . . ?
C25 C4 C5 C27 -163(5) . . . . ?
C26 C4 C5 C27 -6.0(11) . . . . ?
C3 C4 C5 C27 -175.2(6) . . . . ?
C24 C4 C5 C27 -171.3(8) . . . . ?
C26 C5 C6 C27 3.3(17) . . . . ?
C30 C5 C6 C27 -168.8(17) . . . . ?
C10 C5 C6 C27 -166.9(14) . . . . ?
C4 C5 C6 C27 13.4(16) . . . . ?
C24 C5 C6 C27 1(4) . . . . ?
C26 C5 C6 C28 163(3) . . . . ?
C30 C5 C6 C28 -9(3) . . . . ?
C10 C5 C6 C28 -7(3) . . . . ?
C4 C5 C6 C28 173(3) . . . . ?
C24 C5 C6 C28 161(4) . . . . ?
C27 C5 C6 C28 160(4) . . . . ?
C26 C5 C6 C7 171.1(10) . . . . ?
C30 C5 C6 C7 -1.0(11) . . . . ?
C10 C5 C6 C7 0.8(9) . . . . ?
C4 C5 C6 C7 -178.8(5) . . . . ?
C24 C5 C6 C7 168(3) . . . . ?
C27 C5 C6 C7 167.7(17) . . . . ?
C30 C5 C6 C26 -172.1(13) . . . . ?
C10 C5 C6 C26 -170.2(11) . . . . ?
C4 C5 C6 C26 10.1(10) . . . . ?
C24 C5 C6 C26 -3(3) . . . . ?
C27 C5 C6 C26 -3.3(17) . . . . ?
C26 C5 C6 C29 170.9(12) . . . . ?
C30 C5 C6 C29 -1.2(12) . . . . ?
C10 C5 C6 C29 0.7(9) . . . . ?
C4 C5 C6 C29 -179.0(9) . . . . ?
C24 C5 C6 C29 168(3) . . . . ?
C27 C5 C6 C29 167.6(17) . . . . ?
C26 C5 C6 C25 19(12) . . . . ?
C30 C5 C6 C25 -153(12) . . . . ?
C10 C5 C6 C25 -151(12) . . . . ?
C4 C5 C6 C25 29(11) . . . . ?
C24 C5 C6 C25 16(11) . . . . ?
C27 C5 C6 C25 16(12) . . . . ?
C27 C6 C7 C28 -1(5) . . . . ?
C5 C6 C7 C28 -169(5) . . . . ?
C26 C6 C7 C28 -133(6) . . . . ?
C29 C6 C7 C28 -168(5) . . . . ?
C25 C6 C7 C28 -166(5) . . . . ?
C27 C6 C7 C29 167(2) . . . . ?
C28 C6 C7 C29 168(5) . . . . ?
C5 C6 C7 C29 -0.2(16) . . . . ?
C26 C6 C7 C29 36(5) . . . . ?
C25 C6 C7 C29 2.2(18) . . . . ?
C27 C6 C7 C8 167.5(14) . . . . ?
C28 C6 C7 C8 169(5) . . . . ?
C5 C6 C7 C8 -0.1(8) . . . . ?
C26 C6 C7 C8 36(5) . . . . ?
C29 C6 C7 C8 0.2(15) . . . . ?
C25 C6 C7 C8 2.4(12) . . . . ?
C28 C6 C7 C27 1(5) . . . . ?
C5 C6 C7 C27 -167.6(17) . . . . ?
C26 C6 C7 C27 -132(5) . . . . ?
C29 C6 C7 C27 -167(2) . . . . ?
C25 C6 C7 C27 -165.1(19) . . . . ?
C28 C7 C8 C29 12(6) . . . . ?
C6 C7 C8 C29 0(3) . . . . ?
C27 C7 C8 C29 7(3) . . . . ?
C28 C7 C8 C9 11(5) . . . . ?
C29 C7 C8 C9 0(3) . . . . ?
C6 C7 C8 C9 -0.8(8) . . . . ?
C27 C7 C8 C9 6.5(13) . . . . ?
C28 C7 C8 C30 13(5) . . . . ?
C29 C7 C8 C30 1(3) . . . . ?
C6 C7 C8 C30 0.8(8) . . . . ?
C27 C7 C8 C30 8.1(12) . . . . ?
C29 C8 C9 C30 2(2) . . . . ?
C7 C8 C9 C30 2.7(13) . . . . ?
C29 C8 C9 C10 0.6(19) . . . . ?
C7 C8 C9 C10 0.8(9) . . . . ?
C30 C8 C9 C10 -1.9(12) . . . . ?
C7 C8 C9 C29 0.2(16) . . . . ?
C30 C8 C9 C29 -2(2) . . . . ?
C31 C9 C10 C30 -168(3) . . . . ?
C8 C9 C10 C30 5(3) . . . . ?
C29 C9 C10 C30 5(3) . . . . ?
C30 C9 C10 C31 168(3) . . . . ?
C8 C9 C10 C31 172.6(12) . . . . ?
C29 C9 C10 C31 172.9(13) . . . . ?
C30 C9 C10 C25 -9(3) . . . . ?
C31 C9 C10 C25 -176.7(19) . . . . ?
C8 C9 C10 C25 -4.1(18) . . . . ?
C29 C9 C10 C25 -3.8(18) . . . . ?
C30 C9 C10 C5 -5(3) . . . . ?
C31 C9 C10 C5 -172.6(11) . . . . ?
C8 C9 C10 C5 0.0(8) . . . . ?
C29 C9 C10 C5 0.3(10) . . . . ?
C30 C9 C10 C11 175(3) . . . . ?
C31 C9 C10 C11 6.6(10) . . . . ?
C8 C9 C10 C11 179.2(5) . . . . ?
C29 C9 C10 C11 179.5(9) . . . . ?
C30 C9 C10 C32 172(3) . . . . ?
C31 C9 C10 C32 3.8(10) . . . . ?
C8 C9 C10 C32 176.4(6) . . . . ?
C29 C9 C10 C32 176.7(9) . . . . ?
C26 C5 C10 C30 -129(6) . . . . ?
C4 C5 C10 C30 175(2) . . . . ?
C6 C5 C10 C30 -4(2) . . . . ?
C24 C5 C10 C30 178(2) . . . . ?
C27 C5 C10 C30 -12(3) . . . . ?
C26 C5 C10 C31 -150(6) . . . . ?
C30 C5 C10 C31 -21(4) . . . . ?
C4 C5 C10 C31 154(4) . . . . ?
C6 C5 C10 C31 -25(4) . . . . ?
C24 C5 C10 C31 157(4) . . . . ?
C27 C5 C10 C31 -33(4) . . . . ?
C26 C5 C10 C25 47(6) . . . . ?
C30 C5 C10 C25 176(4) . . . . ?
C4 C5 C10 C25 -9(3) . . . . ?
C6 C5 C10 C25 171(4) . . . . ?
C24 C5 C10 C25 -6(3) . . . . ?
C27 C5 C10 C25 163(4) . . . . ?
C26 C5 C10 C9 -125(6) . . . . ?
C30 C5 C10 C9 4(2) . . . . ?
C4 C5 C10 C9 178.9(5) . . . . ?
C6 C5 C10 C9 -0.8(8) . . . . ?
C24 C5 C10 C9 -178.1(7) . . . . ?
C27 C5 C10 C9 -8.9(13) . . . . ?
C26 C5 C10 C11 55(6) . . . . ?
C30 C5 C10 C11 -176(3) . . . . ?
C4 C5 C10 C11 -0.3(8) . . . . ?
C6 C5 C10 C11 180.0(5) . . . . ?
C24 C5 C10 C11 2.7(6) . . . . ?
C27 C5 C10 C11 171.9(9) . . . . ?
C26 C5 C10 C32 61(6) . . . . ?
C30 C5 C10 C32 -170(3) . . . . ?
C4 C5 C10 C32 5.1(12) . . . . ?
C6 C5 C10 C32 -174.6(8) . . . . ?
C24 C5 C10 C32 8.1(10) . . . . ?
C27 C5 C10 C32 177.3(11) . . . . ?
C26 C5 C10 C24 53(6) . . . . ?
C30 C5 C10 C24 -178(2) . . . . ?
C4 C5 C10 C24 -3.1(6) . . . . ?
C6 C5 C10 C24 177.3(8) . . . . ?
C27 C5 C10 C24 169.2(12) . . . . ?
C23 C1 C11 C32 8(4) . . . . ?
C24 C1 C11 C32 -176.3(14) . . . . ?
C3 C1 C11 C32 -170.6(11) . . . . ?
Pd1 C1 C11 C32 11.0(12) . . . . ?
C24 C1 C11 C23 175(4) . . . . ?
C3 C1 C11 C23 -179(4) . . . . ?
Pd1 C1 C11 C23 3(3) . . . . ?
C23 C1 C11 C10 180(4) . . . . ?
C24 C1 C11 C10 -5.0(10) . . . . ?
C3 C1 C11 C10 0.7(7) . . . . ?
Pd1 C1 C11 C10 -177.6(3) . . . . ?
C23 C1 C11 C31 158(5) . . . . ?
C24 C1 C11 C31 -26(3) . . . . ?
C3 C1 C11 C31 -21(3) . . . . ?
Pd1 C1 C11 C31 161(3) . . . . ?
C23 C1 C11 C24 -175(4) . . . . ?
C3 C1 C11 C24 5.7(9) . . . . ?
Pd1 C1 C11 C24 -172.6(10) . . . . ?
C23 C1 C11 C30 178(4) . . . . ?
C24 C1 C11 C30 -6.5(12) . . . . ?
C3 C1 C11 C30 -0.8(9) . . . . ?
Pd1 C1 C11 C30 -179.1(7) . . . . ?
C30 C10 C11 C32 12(11) . . . . ?
C31 C10 C11 C32 -1.2(12) . . . . ?
C25 C10 C11 C32 175.8(13) . . . . ?
C9 C10 C11 C32 -6.4(11) . . . . ?
C5 C10 C11 C32 172.8(9) . . . . ?
C24 C10 C11 C32 175.9(11) . . . . ?
C30 C10 C11 C23 -160(11) . . . . ?
C31 C10 C11 C23 -173.8(19) . . . . ?
C25 C10 C11 C23 3(2) . . . . ?
C9 C10 C11 C23 -179.0(17) . . . . ?
C5 C10 C11 C23 0.2(19) . . . . ?
C32 C10 C11 C23 -173(2) . . . . ?
C24 C10 C11 C23 3.4(18) . . . . ?
C30 C10 C11 C1 -160(11) . . . . ?
C31 C10 C11 C1 -174.0(9) . . . . ?
C25 C10 C11 C1 3.0(11) . . . . ?
C9 C10 C11 C1 -179.2(5) . . . . ?
C5 C10 C11 C1 0.0(7) . . . . ?
C32 C10 C11 C1 -172.8(11) . . . . ?
C24 C10 C11 C1 3.2(6) . . . . ?
C30 C10 C11 C31 14(11) . . . . ?
C25 C10 C11 C31 177.0(13) . . . . ?
C9 C10 C11 C31 -5.2(8) . . . . ?
C5 C10 C11 C31 174.0(10) . . . . ?
C32 C10 C11 C31 1.2(12) . . . . ?
C24 C10 C11 C31 177.2(10) . . . . ?
C30 C10 C11 C24 -164(11) . . . . ?
C31 C10 C11 C24 -177.2(10) . . . . ?
C25 C10 C11 C24 -0.2(12) . . . . ?
C9 C10 C11 C24 177.6(7) . . . . ?
C5 C10 C11 C24 -3.2(7) . . . . ?
C32 C10 C11 C24 -175.9(11) . . . . ?
C31 C10 C11 C30 -14(11) . . . . ?
C25 C10 C11 C30 163(11) . . . . ?
C9 C10 C11 C30 -19(11) . . . . ?
C5 C10 C11 C30 160(11) . . . . ?
C32 C10 C11 C30 -12(11) . . . . ?
C24 C10 C11 C30 164(11) . . . . ?
C16 C2 C12 F4 -179.8(4) . . . . ?
Pd1 C2 C12 F4 -0.6(6) . . . . ?
C16 C2 C12 C13 0.0(6) . . . . ?
Pd1 C2 C12 C13 179.2(3) . . . . ?
F4 C12 C13 F26 -0.3(6) . . . . ?
C2 C12 C13 F26 179.9(4) . . . . ?
F4 C12 C13 C14 179.6(4) . . . . ?
C2 C12 C13 C14 -0.2(7) . . . . ?
F26 C13 C14 C15 179.1(4) . . . . ?
C12 C13 C14 C15 -0.8(6) . . . . ?
F26 C13 C14 F25 1.1(6) . . . . ?
C12 C13 C14 F25 -178.8(4) . . . . ?
F25 C14 C15 F1 -0.4(6) . . . . ?
C13 C14 C15 F1 -178.4(4) . . . . ?
F25 C14 C15 C16 179.8(3) . . . . ?
C13 C14 C15 C16 1.8(6) . . . . ?
C14 C15 C16 F3 179.0(4) . . . . ?
F1 C15 C16 F3 -0.8(5) . . . . ?
C14 C15 C16 C2 -2.1(6) . . . . ?
F1 C15 C16 C2 178.1(3) . . . . ?
C12 C2 C16 F3 180.0(3) . . . . ?
Pd1 C2 C16 F3 0.7(5) . . . . ?
C12 C2 C16 C15 1.1(6) . . . . ?
Pd1 C2 C16 C15 -178.1(3) . . . . ?
C19 N28 C17 C18 158.0(4) . . . . ?
C20 N28 C17 C18 -82.1(5) . . . . ?
Pd1 N28 C17 C18 36.6(5) . . . . ?
N28 C17 C18 N27 -53.6(6) . . . . ?
C21 N27 C18 C17 -81.0(5) . . . . ?
C22 N27 C18 C17 160.2(4) . . . . ?
Pd1 N27 C18 C17 39.4(4) . . . . ?
C24 C1 C23 C11 -5(4) . . . . ?
C3 C1 C23 C11 2(6) . . . . ?
Pd1 C1 C23 C11 -178(3) . . . . ?
C11 C1 C23 C24 5(4) . . . . ?
C3 C1 C23 C24 6(2) . . . . ?
Pd1 C1 C23 C24 -172.8(13) . . . . ?
C24 C1 C23 C32 -26(13) . . . . ?
C11 C1 C23 C32 -22(10) . . . . ?
C3 C1 C23 C32 -20(15) . . . . ?
Pd1 C1 C23 C32 161(13) . . . . ?
C24 C1 C23 C3 -6(2) . . . . ?
C11 C1 C23 C3 -2(6) . . . . ?
Pd1 C1 C23 C3 -179(3) . . . . ?
C24 C1 C23 Pd1 172.8(13) . . . . ?
C11 C1 C23 Pd1 178(3) . . . . ?
C3 C1 C23 Pd1 179(3) . . . . ?
C32 C11 C23 C1 -173(3) . . . . ?
C10 C11 C23 C1 -1(5) . . . . ?
C24 C11 C23 C1 3(3) . . . . ?
C30 C11 C23 C1 -3(5) . . . . ?
C32 C11 C23 C24 -176.5(11) . . . . ?
C1 C11 C23 C24 -3(3) . . . . ?
C10 C11 C23 C24 -4(2) . . . . ?
C30 C11 C23 C24 -6(2) . . . . ?
C1 C11 C23 C32 173(3) . . . . ?
C10 C11 C23 C32 173(2) . . . . ?
C24 C11 C23 C32 176.5(11) . . . . ?
C30 C11 C23 C32 171(2) . . . . ?
C32 C11 C23 C3 -172.3(10) . . . . ?
C1 C11 C23 C3 1(3) . . . . ?
C10 C11 C23 C3 0(2) . . . . ?
C24 C11 C23 C3 4.2(7) . . . . ?
C30 C11 C23 C3 -2(3) . . . . ?
C32 C11 C23 Pd1 12(4) . . . . ?
C1 C11 C23 Pd1 -175(6) . . . . ?
C10 C11 C23 Pd1 -175.4(18) . . . . ?
C24 C11 C23 Pd1 -171(4) . . . . ?
C30 C11 C23 Pd1 -177.4(19) . . . . ?
C4 C3 C24 C1 -172.6(13) . . . . ?
C23 C3 C24 C1 -3.2(11) . . . . ?
C25 C3 C24 C1 -170(2) . . . . ?
C4 C3 C24 C23 -169.4(19) . . . . ?
C1 C3 C24 C23 3.2(11) . . . . ?
C25 C3 C24 C23 -167(3) . . . . ?
C1 C3 C24 C4 172.6(13) . . . . ?
C23 C3 C24 C4 169.4(19) . . . . ?
C25 C3 C24 C4 2.3(13) . . . . ?
C4 C3 C24 C25 -2.3(13) . . . . ?
C1 C3 C24 C25 170(2) . . . . ?
C23 C3 C24 C25 167(3) . . . . ?
C4 C3 C24 C11 -155(4) . . . . ?
C1 C3 C24 C11 18(3) . . . . ?
C23 C3 C24 C11 15(3) . . . . ?
C25 C3 C24 C11 -152(5) . . . . ?
C4 C3 C24 C5 -4.5(8) . . . . ?
C1 C3 C24 C5 168(2) . . . . ?
C23 C3 C24 C5 165(3) . . . . ?
C25 C3 C24 C5 -2.2(11) . . . . ?
C4 C3 C24 C10 -19(3) . . . . ?
C1 C3 C24 C10 153(4) . . . . ?
C23 C3 C24 C10 150(5) . . . . ?
C25 C3 C24 C10 -17(3) . . . . ?
C23 C1 C24 C3 174(2) . . . . ?
C11 C1 C24 C3 171.7(13) . . . . ?
Pd1 C1 C24 C3 -26(3) . . . . ?
C11 C1 C24 C23 -2.2(18) . . . . ?
C3 C1 C24 C23 -174(2) . . . . ?
Pd1 C1 C24 C23 160(3) . . . . ?
C23 C1 C24 C4 147(6) . . . . ?
C11 C1 C24 C4 145(6) . . . . ?
C3 C1 C24 C4 -27(5) . . . . ?
Pd1 C1 C24 C4 -52(7) . . . . ?
C23 C1 C24 C25 10(4) . . . . ?
C11 C1 C24 C25 8(3) . . . . ?
C3 C1 C24 C25 -164(4) . . . . ?
Pd1 C1 C24 C25 170.6(19) . . . . ?
C23 C1 C24 C11 2.2(18) . . . . ?
C3 C1 C24 C11 -171.7(13) . . . . ?
Pd1 C1 C24 C11 162(2) . . . . ?
C23 C1 C24 C5 13(3) . . . . ?
C11 C1 C24 C5 11(2) . . . . ?
C3 C1 C24 C5 -161(3) . . . . ?
Pd1 C1 C24 C5 173.4(8) . . . . ?
C23 C1 C24 C10 5(2) . . . . ?
C11 C1 C24 C10 3.2(6) . . . . ?
C3 C1 C24 C10 -168.6(18) . . . . ?
Pd1 C1 C24 C10 165.5(19) . . . . ?
C1 C23 C24 C3 -7(2) . . . . ?
C11 C23 C24 C3 169.3(18) . . . . ?
C32 C23 C24 C3 166.9(16) . . . . ?
Pd1 C23 C24 C3 -15(2) . . . . ?
C11 C23 C24 C1 177(3) . . . . ?
C32 C23 C24 C1 174(3) . . . . ?
C3 C23 C24 C1 7(2) . . . . ?
Pd1 C23 C24 C1 -7.6(14) . . . . ?
C1 C23 C24 C4 -146(6) . . . . ?
C11 C23 C24 C4 30(6) . . . . ?
C32 C23 C24 C4 28(7) . . . . ?
C3 C23 C24 C4 -139(7) . . . . ?
Pd1 C23 C24 C4 -154(5) . . . . ?
C1 C23 C24 C25 -173(2) . . . . ?
C11 C23 C24 C25 3(2) . . . . ?
C32 C23 C24 C25 1(3) . . . . ?
C3 C23 C24 C25 -166(3) . . . . ?
Pd1 C23 C24 C25 179.0(14) . . . . ?
C1 C23 C24 C11 -177(3) . . . . ?
C32 C23 C24 C11 -2.4(8) . . . . ?
C3 C23 C24 C11 -169.3(18) . . . . ?
Pd1 C23 C24 C11 175.7(19) . . . . ?
C1 C23 C24 C5 -171(2) . . . . ?
C11 C23 C24 C5 5.3(17) . . . . ?
C32 C23 C24 C5 3(2) . . . . ?
C3 C23 C24 C5 -164(3) . . . . ?
Pd1 C23 C24 C5 -179.0(7) . . . . ?
C1 C23 C24 C10 -175(2) . . . . ?
C11 C23 C24 C10 1.9(10) . . . . ?
C32 C23 C24 C10 -0.5(15) . . . . ?
C3 C23 C24 C10 -167(2) . . . . ?
Pd1 C23 C24 C10 177.6(10) . . . . ?
C25 C4 C24 C3 -177.0(17) . . . . ?
C26 C4 C24 C3 168.1(14) . . . . ?
C5 C4 C24 C3 -174.3(10) . . . . ?
C25 C4 C24 C1 -148(6) . . . . ?
C26 C4 C24 C1 -163(5) . . . . ?
C3 C4 C24 C1 29(5) . . . . ?
C5 C4 C24 C1 -146(6) . . . . ?
C25 C4 C24 C23 -33(6) . . . . ?
C26 C4 C24 C23 -48(6) . . . . ?
C3 C4 C24 C23 144(6) . . . . ?
C5 C4 C24 C23 -30(6) . . . . ?
C26 C4 C24 C25 -15(2) . . . . ?
C3 C4 C24 C25 177.0(17) . . . . ?
C5 C4 C24 C25 2.7(15) . . . . ?
C25 C4 C24 C11 -10.6(17) . . . . ?
C26 C4 C24 C11 -26(2) . . . . ?
C3 C4 C24 C11 166(2) . . . . ?
C5 C4 C24 C11 -7.9(14) . . . . ?
C25 C4 C24 C5 -2.7(15) . . . . ?
C26 C4 C24 C5 -17.6(14) . . . . ?
C3 C4 C24 C5 174.3(10) . . . . ?
C25 C4 C24 C10 -5.1(13) . . . . ?
C26 C4 C24 C10 -20.0(17) . . . . ?
C3 C4 C24 C10 171.9(13) . . . . ?
C5 C4 C24 C10 -2.4(5) . . . . ?
C32 C11 C24 C3 -8(7) . . . . ?
C23 C11 C24 C3 -22(4) . . . . ?
C1 C11 C24 C3 -21(3) . . . . ?
C10 C11 C24 C3 155(4) . . . . ?
C31 C11 C24 C3 152(4) . . . . ?
C30 C11 C24 C3 154(4) . . . . ?
C32 C11 C24 C1 13(5) . . . . ?
C23 C11 C24 C1 -1.7(14) . . . . ?
C10 C11 C24 C1 175.7(9) . . . . ?
C31 C11 C24 C1 173.0(9) . . . . ?
C30 C11 C24 C1 174.7(10) . . . . ?
C32 C11 C24 C23 15(5) . . . . ?
C1 C11 C24 C23 1.7(14) . . . . ?
C10 C11 C24 C23 177.4(14) . . . . ?
C31 C11 C24 C23 174.7(16) . . . . ?
C30 C11 C24 C23 176.4(15) . . . . ?
C32 C11 C24 C4 -155(4) . . . . ?
C23 C11 C24 C4 -170(2) . . . . ?
C1 C11 C24 C4 -168(2) . . . . ?
C10 C11 C24 C4 7.7(13) . . . . ?
C31 C11 C24 C4 5(2) . . . . ?
C30 C11 C24 C4 6.7(15) . . . . ?
C32 C11 C24 C25 -163(5) . . . . ?
C23 C11 C24 C25 -177.2(18) . . . . ?
C1 C11 C24 C25 -175.5(16) . . . . ?
C10 C11 C24 C25 0.2(11) . . . . ?
C31 C11 C24 C25 -2.6(16) . . . . ?
C30 C11 C24 C25 -0.9(12) . . . . ?
C32 C11 C24 C5 -161(4) . . . . ?
C23 C11 C24 C5 -175.4(15) . . . . ?
C1 C11 C24 C5 -173.7(11) . . . . ?
C10 C11 C24 C5 2.0(5) . . . . ?
C31 C11 C24 C5 -0.7(12) . . . . ?
C30 C11 C24 C5 0.9(7) . . . . ?
C32 C11 C24 C10 -163(5) . . . . ?
C23 C11 C24 C10 -177.4(14) . . . . ?
C1 C11 C24 C10 -175.7(9) . . . . ?
C31 C11 C24 C10 -2.7(9) . . . . ?
C30 C11 C24 C10 -1.0(7) . . . . ?
C26 C4 C25 C10 -173(5) . . . . ?
C3 C4 C25 C10 16(5) . . . . ?
C5 C4 C25 C10 -153(9) . . . . ?
C24 C4 C25 C10 18(4) . . . . ?
C3 C4 C25 C26 -171.2(10) . . . . ?
C5 C4 C25 C26 20(4) . . . . ?
C24 C4 C25 C26 -169.4(14) . . . . ?
C26 C4 C25 C24 169.4(14) . . . . ?
C3 C4 C25 C24 -1.8(10) . . . . ?
C5 C4 C25 C24 -171(5) . . . . ?
C26 C4 C25 C6 -11.6(11) . . . . ?
C3 C4 C25 C6 177.3(9) . . . . ?
C5 C4 C25 C6 8(3) . . . . ?
C24 C4 C25 C6 179.1(17) . . . . ?
C26 C4 C25 C3 171.2(10) . . . . ?
C5 C4 C25 C3 -169(4) . . . . ?
C24 C4 C25 C3 1.8(11) . . . . ?
C30 C10 C25 C4 161(5) . . . . ?
C9 C10 C25 C4 167(4) . . . . ?
C5 C10 C25 C4 157(8) . . . . ?
C11 C10 C25 C4 -16(5) . . . . ?
C32 C10 C25 C4 -14(5) . . . . ?
C24 C10 C25 C4 -16(4) . . . . ?
C30 C10 C25 C26 -9(4) . . . . ?
C9 C10 C25 C26 -2(5) . . . . ?
C5 C10 C25 C26 -12.6(15) . . . . ?
C11 C10 C25 C26 175(3) . . . . ?
C32 C10 C25 C26 177(3) . . . . ?
C24 C10 C25 C26 175(4) . . . . ?
C30 C10 C25 C24 177(2) . . . . ?
C9 C10 C25 C24 -177.0(9) . . . . ?
C5 C10 C25 C24 173(4) . . . . ?
C11 C10 C25 C24 0.2(13) . . . . ?
C32 C10 C25 C24 2.4(18) . . . . ?
C9 C10 C25 C30 6(2) . . . . ?
C5 C10 C25 C30 -4(4) . . . . ?
C11 C10 C25 C30 -176(2) . . . . ?
C32 C10 C25 C30 -174(3) . . . . ?
C24 C10 C25 C30 -177(2) . . . . ?
C30 C10 C25 C6 -2(2) . . . . ?
C9 C10 C25 C6 5(2) . . . . ?
C5 C10 C25 C6 -6(2) . . . . ?
C11 C10 C25 C6 -178.0(7) . . . . ?
C32 C10 C25 C6 -175.8(6) . . . . ?
C24 C10 C25 C6 -178.2(18) . . . . ?
C30 C10 C25 C3 172(2) . . . . ?
C9 C10 C25 C3 178.4(6) . . . . ?
C5 C10 C25 C3 168(4) . . . . ?
C11 C10 C25 C3 -4.4(14) . . . . ?
C32 C10 C25 C3 -2.2(19) . . . . ?
C24 C10 C25 C3 -4.6(7) . . . . ?
C3 C24 C25 C4 3.0(17) . . . . ?
C1 C24 C25 C4 165(3) . . . . ?
C23 C24 C25 C4 170.5(17) . . . . ?
C11 C24 C25 C4 172.3(12) . . . . ?
C5 C24 C25 C4 119(28) . . . . ?
C10 C24 C25 C4 172.4(19) . . . . ?
C3 C24 C25 C10 -169.4(15) . . . . ?
C1 C24 C25 C10 -7(3) . . . . ?
C23 C24 C25 C10 -2(2) . . . . ?
C4 C24 C25 C10 -172.4(19) . . . . ?
C11 C24 C25 C10 -0.2(11) . . . . ?
C5 C24 C25 C10 -54(28) . . . . ?
C3 C24 C25 C26 14(3) . . . . ?
C1 C24 C25 C26 176(2) . . . . ?
C23 C24 C25 C26 -178.4(18) . . . . ?
C4 C24 C25 C26 11.1(15) . . . . ?
C11 C24 C25 C26 -177(2) . . . . ?
C5 C24 C25 C26 130(29) . . . . ?
C10 C24 C25 C26 -176(3) . . . . ?
C3 C24 C25 C30 -168.0(17) . . . . ?
C1 C24 C25 C30 -6(4) . . . . ?
C23 C24 C25 C30 -1(3) . . . . ?
C4 C24 C25 C30 -171(2) . . . . ?
C11 C24 C25 C30 1.3(18) . . . . ?
C5 C24 C25 C30 -52(27) . . . . ?
C10 C24 C25 C30 1.4(11) . . . . ?
C1 C24 C25 C3 162(4) . . . . ?
C23 C24 C25 C3 167(3) . . . . ?
C4 C24 C25 C3 -3.0(18) . . . . ?
C11 C24 C25 C3 169.3(19) . . . . ?
C5 C24 C25 C3 116(28) . . . . ?
C10 C24 C25 C3 169.4(15) . . . . ?
C30 C5 C26 C4 -167(4) . . . . ?
C10 C5 C26 C4 -61(6) . . . . ?
C6 C5 C26 C4 169.5(10) . . . . ?
C24 C5 C26 C4 -11.0(9) . . . . ?
C27 C5 C26 C4 171.4(16) . . . . ?
C30 C5 C26 C27 22(4) . . . . ?
C10 C5 C26 C27 127(6) . . . . ?
C4 C5 C26 C27 -171.4(16) . . . . ?
C6 C5 C26 C27 -1.8(9) . . . . ?
C24 C5 C26 C27 177.6(11) . . . . ?
C30 C5 C26 C25 -151(6) . . . . ?
C10 C5 C26 C25 -45(6) . . . . ?
C4 C5 C26 C25 16(3) . . . . ?
C6 C5 C26 C25 -174(4) . . . . ?
C24 C5 C26 C25 5(3) . . . . ?
C27 C5 C26 C25 -173(4) . . . . ?
C30 C5 C26 C6 23(4) . . . . ?
C10 C5 C26 C6 129(6) . . . . ?
C4 C5 C26 C6 -169.5(10) . . . . ?
C24 C5 C26 C6 179.4(7) . . . . ?
C27 C5 C26 C6 1.8(9) . . . . ?
C25 C4 C26 C5 7.2(15) . . . . ?
C3 C4 C26 C5 66(6) . . . . ?
C24 C4 C26 C5 21.9(18) . . . . ?
C25 C4 C26 C27 46(7) . . . . ?
C3 C4 C26 C27 104(8) . . . . ?
C5 C4 C26 C27 39(7) . . . . ?
C24 C4 C26 C27 61(8) . . . . ?
C3 C4 C26 C25 58(6) . . . . ?
C5 C4 C26 C25 -7.2(15) . . . . ?
C24 C4 C26 C25 14.7(19) . . . . ?
C25 C4 C26 C6 20.0(19) . . . . ?
C3 C4 C26 C6 78(6) . . . . ?
C5 C4 C26 C6 12.8(12) . . . . ?
C24 C4 C26 C6 35(3) . . . . ?
C4 C25 C26 C5 -160(4) . . . . ?
C10 C25 C26 C5 14.3(17) . . . . ?
C24 C25 C26 C5 -172(5) . . . . ?
C30 C25 C26 C5 10(2) . . . . ?
C6 C25 C26 C5 5(3) . . . . ?
C3 C25 C26 C5 -166(4) . . . . ?
C10 C25 C26 C4 175(4) . . . . ?
C24 C25 C26 C4 -11.8(16) . . . . ?
C30 C25 C26 C4 170(3) . . . . ?
C6 C25 C26 C4 165.4(14) . . . . ?
C3 C25 C26 C4 -6.0(7) . . . . ?
C4 C25 C26 C27 -168.8(18) . . . . ?
C10 C25 C26 C27 6(4) . . . . ?
C24 C25 C26 C27 179.5(18) . . . . ?
C30 C25 C26 C27 2(3) . . . . ?
C6 C25 C26 C27 -3.4(12) . . . . ?
C3 C25 C26 C27 -174.8(14) . . . . ?
C4 C25 C26 C6 -165.4(14) . . . . ?
C10 C25 C26 C6 9(4) . . . . ?
C24 C25 C26 C6 -177(2) . . . . ?
C30 C25 C26 C6 5(2) . . . . ?
C3 C25 C26 C6 -171.4(11) . . . . ?
C27 C6 C26 C5 -176.9(16) . . . . ?
C28 C6 C26 C5 -147(6) . . . . ?
C7 C6 C26 C5 -41(5) . . . . ?
C29 C6 C26 C5 -13.4(17) . . . . ?
C25 C6 C26 C5 -2.0(12) . . . . ?
C27 C6 C26 C4 170(2) . . . . ?
C28 C6 C26 C4 -160(6) . . . . ?
C7 C6 C26 C4 -54(5) . . . . ?
C5 C6 C26 C4 -13.4(13) . . . . ?
C29 C6 C26 C4 -27(3) . . . . ?
C25 C6 C26 C4 -15.4(15) . . . . ?
C28 C6 C26 C27 30(6) . . . . ?
C7 C6 C26 C27 136(5) . . . . ?
C5 C6 C26 C27 176.9(16) . . . . ?
C29 C6 C26 C27 163.5(19) . . . . ?
C25 C6 C26 C27 174.9(18) . . . . ?
C27 C6 C26 C25 -174.9(18) . . . . ?
C28 C6 C26 C25 -145(6) . . . . ?
C7 C6 C26 C25 -39(5) . . . . ?
C5 C6 C26 C25 2.0(12) . . . . ?
C29 C6 C26 C25 -11(2) . . . . ?
C7 C6 C27 C28 0.5(19) . . . . ?
C5 C6 C27 C28 168(2) . . . . ?
C26 C6 C27 C28 171(2) . . . . ?
C29 C6 C27 C28 15(3) . . . . ?
C25 C6 C27 C28 167(2) . . . . ?
C28 C6 C27 C26 -171(2) . . . . ?
C7 C6 C27 C26 -170.5(10) . . . . ?
C5 C6 C27 C26 -2.8(14) . . . . ?
C29 C6 C27 C26 -156(3) . . . . ?
C25 C6 C27 C26 -4.1(15) . . . . ?
C28 C6 C27 C7 -0.5(19) . . . . ?
C5 C6 C27 C7 167.8(16) . . . . ?
C26 C6 C27 C7 170.5(10) . . . . ?
C29 C6 C27 C7 14(2) . . . . ?
C25 C6 C27 C7 166.5(17) . . . . ?
C28 C6 C27 C5 -168(2) . . . . ?
C7 C6 C27 C5 -167.8(16) . . . . ?
C26 C6 C27 C5 2.8(14) . . . . ?
C29 C6 C27 C5 -154(4) . . . . ?
C25 C6 C27 C5 -1.3(10) . . . . ?
C5 C26 C27 C6 2.9(14) . . . . ?
C4 C26 C27 C6 -34(7) . . . . ?
C25 C26 C27 C6 6(2) . . . . ?
C5 C26 C27 C28 -4(2) . . . . ?
C4 C26 C27 C28 -41(8) . . . . ?
C25 C26 C27 C28 -1(3) . . . . ?
C6 C26 C27 C28 -7.0(16) . . . . ?
C5 C26 C27 C7 -3.5(16) . . . . ?
C4 C26 C27 C7 -40(7) . . . . ?
C25 C26 C27 C7 0(2) . . . . ?
C6 C26 C27 C7 -6.3(7) . . . . ?
C4 C26 C27 C5 -36(6) . . . . ?
C25 C26 C27 C5 3.0(14) . . . . ?
C6 C26 C27 C5 -2.9(14) . . . . ?
C29 C7 C28 C6 -14(6) . . . . ?
C8 C7 C28 C6 -20(8) . . . . ?
C27 C7 C28 C6 -2(10) . . . . ?
C29 C7 C28 C27 -11(15) . . . . ?
C6 C7 C28 C27 2(10) . . . . ?
C8 C7 C28 C27 -18(18) . . . . ?
C6 C7 C28 C29 14(6) . . . . ?
C8 C7 C28 C29 -7(3) . . . . ?
C27 C7 C28 C29 11(15) . . . . ?
C27 C6 C28 C7 179(4) . . . . ?
C5 C6 C28 C7 17(7) . . . . ?
C26 C6 C28 C7 151(4) . . . . ?
C29 C6 C28 C7 7(3) . . . . ?
C25 C6 C28 C7 21(7) . . . . ?
C7 C6 C28 C27 -179(4) . . . . ?
C5 C6 C28 C27 -162(3) . . . . ?
C26 C6 C28 C27 -28(6) . . . . ?
C29 C6 C28 C27 -171.6(18) . . . . ?
C25 C6 C28 C27 -158(4) . . . . ?
C27 C6 C28 C29 171.6(18) . . . . ?
C7 C6 C28 C29 -7(3) . . . . ?
C5 C6 C28 C29 9(4) . . . . ?
C26 C6 C28 C29 144(5) . . . . ?
C25 C6 C28 C29 14(4) . . . . ?
C6 C27 C28 C7 -3(12) . . . . ?
C26 C27 C28 C7 7(14) . . . . ?
C5 C27 C28 C7 4(13) . . . . ?
C26 C27 C28 C6 10(2) . . . . ?
C7 C27 C28 C6 3(12) . . . . ?
C5 C27 C28 C6 7.5(14) . . . . ?
C6 C27 C28 C29 -11(2) . . . . ?
C26 C27 C28 C29 -1(4) . . . . ?
C7 C27 C28 C29 -8(11) . . . . ?
C5 C27 C28 C29 -4(3) . . . . ?
C9 C8 C29 C7 180(3) . . . . ?
C30 C8 C29 C7 -178(4) . . . . ?
C9 C8 C29 C28 175(4) . . . . ?
C7 C8 C29 C28 -5(3) . . . . ?
C30 C8 C29 C28 177(6) . . . . ?
C9 C8 C29 C30 -1.8(15) . . . . ?
C7 C8 C29 C30 178(4) . . . . ?
C7 C8 C29 C9 -180(3) . . . . ?
C30 C8 C29 C9 1.8(15) . . . . ?
C28 C7 C29 C8 -173(4) . . . . ?
C6 C7 C29 C8 180(3) . . . . ?
C27 C7 C29 C8 -175(2) . . . . ?
C6 C7 C29 C28 -7(3) . . . . ?
C8 C7 C29 C28 173(4) . . . . ?
C27 C7 C29 C28 -2(3) . . . . ?
C28 C7 C29 C30 9(5) . . . . ?
C6 C7 C29 C30 2(3) . . . . ?
C8 C7 C29 C30 -178(6) . . . . ?
C27 C7 C29 C30 7(4) . . . . ?
C28 C7 C29 C6 7(3) . . . . ?
C8 C7 C29 C6 -180(3) . . . . ?
C27 C7 C29 C6 5.2(8) . . . . ?
C7 C28 C29 C8 10(5) . . . . ?
C6 C28 C29 C8 179(4) . . . . ?
C27 C28 C29 C8 -174(4) . . . . ?
C6 C28 C29 C7 169(5) . . . . ?
C27 C28 C29 C7 176(5) . . . . ?
C7 C28 C29 C30 -173(4) . . . . ?
C6 C28 C29 C30 -5(3) . . . . ?
C27 C28 C29 C30 3(4) . . . . ?
C7 C28 C29 C9 180(5) . . . . ?
C6 C28 C29 C9 -12(6) . . . . ?
C27 C28 C29 C9 -4(7) . . . . ?
C7 C28 C29 C6 -169(5) . . . . ?
C27 C28 C29 C6 7.4(16) . . . . ?
C30 C9 C29 C8 -177(2) . . . . ?
C31 C9 C29 C8 -168.6(19) . . . . ?
C10 C9 C29 C8 -179.5(16) . . . . ?
C30 C9 C29 C28 10(4) . . . . ?
C31 C9 C29 C28 18(6) . . . . ?
C8 C9 C29 C28 -173(6) . . . . ?
C10 C9 C29 C28 8(5) . . . . ?
C31 C9 C29 C30 9(2) . . . . ?
C8 C9 C29 C30 177(2) . . . . ?
C10 C9 C29 C30 -2.2(13) . . . . ?
C30 C9 C29 C6 2.4(16) . . . . ?
C31 C9 C29 C6 11(3) . . . . ?
C8 C9 C29 C6 180(3) . . . . ?
C10 C9 C29 C6 0.2(14) . . . . ?
C27 C6 C29 C7 -23(4) . . . . ?
C28 C6 C29 C7 -6(2) . . . . ?
C5 C6 C29 C7 179.8(14) . . . . ?
C26 C6 C29 C7 -169.9(14) . . . . ?
C25 C6 C29 C7 -178.1(15) . . . . ?
C27 C6 C29 C28 -18(4) . . . . ?
C7 C6 C29 C28 6(2) . . . . ?
C5 C6 C29 C28 -175(2) . . . . ?
C26 C6 C29 C28 -164(3) . . . . ?
C25 C6 C29 C28 -173(2) . . . . ?
C27 C6 C29 C30 158(3) . . . . ?
C28 C6 C29 C30 176(3) . . . . ?
C7 C6 C29 C30 -179(2) . . . . ?
C5 C6 C29 C30 1.0(11) . . . . ?
C26 C6 C29 C30 11(2) . . . . ?
C25 C6 C29 C30 3.1(13) . . . . ?
C27 C6 C29 C9 156(3) . . . . ?
C28 C6 C29 C9 174(3) . . . . ?
C7 C6 C29 C9 180(3) . . . . ?
C5 C6 C29 C9 -0.5(14) . . . . ?
C26 C6 C29 C9 10(2) . . . . ?
C25 C6 C29 C9 1.5(16) . . . . ?
C31 C10 C30 C9 -9(2) . . . . ?
C25 C10 C30 C9 174(2) . . . . ?
C5 C10 C30 C9 176(3) . . . . ?
C11 C10 C30 C9 -22(12) . . . . ?
C32 C10 C30 C9 -13(5) . . . . ?
C24 C10 C30 C9 178.1(12) . . . . ?
C31 C10 C30 C5 175.2(9) . . . . ?
C25 C10 C30 C5 -1.5(14) . . . . ?
C9 C10 C30 C5 -176(3) . . . . ?
C11 C10 C30 C5 162(10) . . . . ?
C32 C10 C30 C5 171(3) . . . . ?
C24 C10 C30 C5 2(3) . . . . ?
C25 C10 C30 C31 -176.6(14) . . . . ?
C9 C10 C30 C31 9(2) . . . . ?
C5 C10 C30 C31 -175.2(9) . . . . ?
C11 C10 C30 C31 -13(10) . . . . ?
C32 C10 C30 C31 -4(3) . . . . ?
C24 C10 C30 C31 -173(3) . . . . ?
C31 C10 C30 C25 176.6(14) . . . . ?
C9 C10 C30 C25 -174(2) . . . . ?
C5 C10 C30 C25 1.5(14) . . . . ?
C11 C10 C30 C25 164(11) . . . . ?
C32 C10 C30 C25 172(3) . . . . ?
C24 C10 C30 C25 4(3) . . . . ?
C31 C10 C30 C8 -16(7) . . . . ?
C25 C10 C30 C8 167(6) . . . . ?
C9 C10 C30 C8 -7(5) . . . . ?
C5 C10 C30 C8 169(7) . . . . ?
C11 C10 C30 C8 -29(17) . . . . ?
C32 C10 C30 C8 -21(9) . . . . ?
C24 C10 C30 C8 171(4) . . . . ?
C31 C10 C30 C11 13(10) . . . . ?
C25 C10 C30 C11 -164(11) . . . . ?
C9 C10 C30 C11 22(13) . . . . ?
C5 C10 C30 C11 -162(10) . . . . ?
C32 C10 C30 C11 9(8) . . . . ?
C24 C10 C30 C11 -160(13) . . . . ?
C31 C9 C30 C10 10(3) . . . . ?
C8 C9 C30 C10 -176(3) . . . . ?
C29 C9 C30 C10 -175(3) . . . . ?
C31 C9 C30 C5 170(9) . . . . ?
C8 C9 C30 C5 -16(9) . . . . ?
C10 C9 C30 C5 160(12) . . . . ?
C29 C9 C30 C5 -15(9) . . . . ?
C8 C9 C30 C31 173.8(10) . . . . ?
C10 C9 C30 C31 -10(3) . . . . ?
C29 C9 C30 C31 175.2(14) . . . . ?
C31 C9 C30 C29 -175.2(14) . . . . ?
C8 C9 C30 C29 -1.4(11) . . . . ?
C10 C9 C30 C29 175(3) . . . . ?
C31 C9 C30 C8 -173.8(10) . . . . ?
C10 C9 C30 C8 176(3) . . . . ?
C29 C9 C30 C8 1.4(11) . . . . ?
C31 C9 C30 C11 6.8(11) . . . . ?
C8 C9 C30 C11 -179.4(7) . . . . ?
C10 C9 C30 C11 -3.3(19) . . . . ?
C29 C9 C30 C11 -178.0(15) . . . . ?
C26 C5 C30 C10 155(3) . . . . ?
C4 C5 C30 C10 -7(3) . . . . ?
C6 C5 C30 C10 176(2) . . . . ?
C24 C5 C30 C10 -2(2) . . . . ?
C27 C5 C30 C10 171.5(18) . . . . ?
C26 C5 C30 C9 -6(12) . . . . ?
C10 C5 C30 C9 -161(11) . . . . ?
C4 C5 C30 C9 -168(8) . . . . ?
C6 C5 C30 C9 15(9) . . . . ?
C24 C5 C30 C9 -163(9) . . . . ?
C27 C5 C30 C9 10(10) . . . . ?
C26 C5 C30 C31 162(3) . . . . ?
C10 C5 C30 C31 6.7(12) . . . . ?
C4 C5 C30 C31 0(4) . . . . ?
C6 C5 C30 C31 -177(3) . . . . ?
C24 C5 C30 C31 5(3) . . . . ?
C27 C5 C30 C31 178(2) . . . . ?
C26 C5 C30 C25 151(6) . . . . ?
C10 C5 C30 C25 -4(4) . . . . ?
C4 C5 C30 C25 -11(3) . . . . ?
C6 C5 C30 C25 172(4) . . . . ?
C24 C5 C30 C25 -6(3) . . . . ?
C27 C5 C30 C25 167(4) . . . . ?
C26 C5 C30 C29 -20(4) . . . . ?
C10 C5 C30 C29 -175(3) . . . . ?
C4 C5 C30 C29 178.1(12) . . . . ?
C6 C5 C30 C29 1.3(13) . . . . ?
C24 C5 C30 C29 -176.5(12) . . . . ?
C27 C5 C30 C29 -3.5(17) . . . . ?
C26 C5 C30 C8 -20(5) . . . . ?
C10 C5 C30 C8 -175(3) . . . . ?
C4 C5 C30 C8 178.5(8) . . . . ?
C6 C5 C30 C8 1.6(14) . . . . ?
C24 C5 C30 C8 -176.2(13) . . . . ?
C27 C5 C30 C8 -3.2(19) . . . . ?
C26 C5 C30 C11 158(3) . . . . ?
C10 C5 C30 C11 2.7(15) . . . . ?
C4 C5 C30 C11 -4(2) . . . . ?
C6 C5 C30 C11 178.9(6) . . . . ?
C24 C5 C30 C11 1.1(9) . . . . ?
C27 C5 C30 C11 174.1(7) . . . . ?
C26 C25 C30 C10 174(3) . . . . ?
C24 C25 C30 C10 -4(3) . . . . ?
C6 C25 C30 C10 178(2) . . . . ?
C3 C25 C30 C10 -11(3) . . . . ?
C10 C25 C30 C5 175(4) . . . . ?
C26 C25 C30 C5 -10(2) . . . . ?
C24 C25 C30 C5 172(5) . . . . ?
C6 C25 C30 C5 -6(3) . . . . ?
C3 C25 C30 C5 165(5) . . . . ?
C10 C25 C30 C31 3.5(14) . . . . ?
C26 C25 C30 C31 177.8(19) . . . . ?
C24 C25 C30 C31 0(3) . . . . ?
C6 C25 C30 C31 -178.1(19) . . . . ?
C3 C25 C30 C31 -7(3) . . . . ?
C10 C25 C30 C29 -175(3) . . . . ?
C26 C25 C30 C29 0(3) . . . . ?
C24 C25 C30 C29 -178.1(17) . . . . ?
C6 C25 C30 C29 3.9(16) . . . . ?
C3 C25 C30 C29 174.9(18) . . . . ?
C10 C25 C30 C8 -172(4) . . . . ?
C26 C25 C30 C8 2(4) . . . . ?
C24 C25 C30 C8 -175.7(17) . . . . ?
C6 C25 C30 C8 6(2) . . . . ?
C3 C25 C30 C8 177.3(14) . . . . ?
C10 C25 C30 C11 2.6(17) . . . . ?
C26 C25 C30 C11 177(2) . . . . ?
C24 C25 C30 C11 -1.0(14) . . . . ?
C6 C25 C30 C11 -179.0(10) . . . . ?
C3 C25 C30 C11 -8(2) . . . . ?
C8 C29 C30 C9 2(2) . . . . ?
C7 C29 C30 C9 -179(3) . . . . ?
C28 C29 C30 C9 -175(2) . . . . ?
C6 C29 C30 C9 -178.0(14) . . . . ?
C8 C29 C30 C5 179(2) . . . . ?
C7 C29 C30 C5 -3(4) . . . . ?
C28 C29 C30 C5 1(2) . . . . ?
C9 C29 C30 C5 176.9(19) . . . . ?
C6 C29 C30 C5 -1.1(11) . . . . ?
C8 C29 C30 C31 -2(3) . . . . ?
C7 C29 C30 C31 176(3) . . . . ?
C28 C29 C30 C31 -180(2) . . . . ?
C9 C29 C30 C31 -4.4(12) . . . . ?
C6 C29 C30 C31 177.7(18) . . . . ?
C8 C29 C30 C25 176(2) . . . . ?
C7 C29 C30 C25 -6(4) . . . . ?
C28 C29 C30 C25 -2(3) . . . . ?
C9 C29 C30 C25 174(2) . . . . ?
C6 C29 C30 C25 -4.3(18) . . . . ?
C7 C29 C30 C8 178(5) . . . . ?
C28 C29 C30 C8 -178(4) . . . . ?
C9 C29 C30 C8 -2(2) . . . . ?
C6 C29 C30 C8 180(3) . . . . ?
C29 C8 C30 C10 -168(8) . . . . ?
C9 C8 C30 C10 9(6) . . . . ?
C7 C8 C30 C10 -168(7) . . . . ?
C29 C8 C30 C9 -177(3) . . . . ?
C7 C8 C30 C9 -177.7(11) . . . . ?
C29 C8 C30 C5 -1(2) . . . . ?
C9 C8 C30 C5 176(2) . . . . ?
C7 C8 C30 C5 -1.6(14) . . . . ?
C29 C8 C30 C31 178(3) . . . . ?
C9 C8 C30 C31 -4.8(8) . . . . ?
C7 C8 C30 C31 177.5(12) . . . . ?
C29 C8 C30 C25 -5(3) . . . . ?
C9 C8 C30 C25 171(3) . . . . ?
C7 C8 C30 C25 -6(2) . . . . ?
C9 C8 C30 C29 177(3) . . . . ?
C7 C8 C30 C29 -1(2) . . . . ?
C29 C8 C30 C11 -176(3) . . . . ?
C9 C8 C30 C11 1.2(14) . . . . ?
C7 C8 C30 C11 -176(2) . . . . ?
C30 C9 C31 C10 -4.9(13) . . . . ?
C29 C9 C31 C10 -13(2) . . . . ?
C30 C9 C31 C32 -29(7) . . . . ?
C10 C9 C31 C32 -24(6) . . . . ?
C29 C9 C31 C32 -37(8) . . . . ?
C10 C9 C31 C30 4.9(13) . . . . ?
C29 C9 C31 C30 -8(2) . . . . ?
C30 C9 C31 C11 -12.1(19) . . . . ?
C10 C9 C31 C11 -7.1(11) . . . . ?
C29 C9 C31 C11 -20(3) . . . . ?
C30 C10 C31 C9 9(2) . . . . ?
C5 C10 C31 C9 29(4) . . . . ?
C11 C10 C31 C9 -174.1(9) . . . . ?
C32 C10 C31 C9 -174.8(14) . . . . ?
C24 C10 C31 C9 -176.8(7) . . . . ?
C30 C10 C31 C32 -176(2) . . . . ?
C9 C10 C31 C32 174.8(14) . . . . ?
C5 C10 C31 C32 -156(3) . . . . ?
C11 C10 C31 C32 0.7(7) . . . . ?
C24 C10 C31 C32 -2.0(14) . . . . ?
C9 C10 C31 C30 -9(2) . . . . ?
C5 C10 C31 C30 20(4) . . . . ?
C11 C10 C31 C30 177(2) . . . . ?
C32 C10 C31 C30 176(2) . . . . ?
C24 C10 C31 C30 174(3) . . . . ?
C30 C10 C31 C11 -177(2) . . . . ?
C9 C10 C31 C11 174.1(9) . . . . ?
C5 C10 C31 C11 -157(4) . . . . ?
C32 C10 C31 C11 -0.7(7) . . . . ?
C24 C10 C31 C11 -2.7(9) . . . . ?
C10 C30 C31 C9 -169(3) . . . . ?
C5 C30 C31 C9 -177(3) . . . . ?
C25 C30 C31 C9 -172(3) . . . . ?
C29 C30 C31 C9 5.4(15) . . . . ?
C8 C30 C31 C9 4.6(7) . . . . ?
C11 C30 C31 C9 -171.3(14) . . . . ?
C9 C30 C31 C10 169(3) . . . . ?
C5 C30 C31 C10 -7.8(14) . . . . ?
C25 C30 C31 C10 -3.6(15) . . . . ?
C29 C30 C31 C10 174(4) . . . . ?
C8 C30 C31 C10 173(3) . . . . ?
C11 C30 C31 C10 -3(2) . . . . ?
C10 C30 C31 C32 4(3) . . . . ?
C9 C30 C31 C32 172.9(17) . . . . ?
C5 C30 C31 C32 -4(4) . . . . ?
C25 C30 C31 C32 0(3) . . . . ?
C29 C30 C31 C32 178.3(16) . . . . ?
C8 C30 C31 C32 177.5(11) . . . . ?
C11 C30 C31 C32 1.6(10) . . . . ?
C10 C30 C31 C11 3(2) . . . . ?
C9 C30 C31 C11 171.3(14) . . . . ?
C5 C30 C31 C11 -5(3) . . . . ?
C25 C30 C31 C11 -1(2) . . . . ?
C29 C30 C31 C11 176.7(18) . . . . ?
C8 C30 C31 C11 175.9(9) . . . . ?
C32 C11 C31 C9 -173(2) . . . . ?
C1 C11 C31 C9 33(4) . . . . ?
C10 C11 C31 C9 7.9(13) . . . . ?
C24 C11 C31 C9 12(2) . . . . ?
C30 C11 C31 C9 9.2(14) . . . . ?
C32 C11 C31 C10 178.7(12) . . . . ?
C1 C11 C31 C10 25(3) . . . . ?
C24 C11 C31 C10 3.7(12) . . . . ?
C30 C11 C31 C10 1.2(10) . . . . ?
C1 C11 C31 C32 -154(3) . . . . ?
C10 C11 C31 C32 -178.7(12) . . . . ?
C24 C11 C31 C32 -175.0(13) . . . . ?
C30 C11 C31 C32 -177.5(15) . . . . ?
C32 C11 C31 C30 177.5(15) . . . . ?
C1 C11 C31 C30 24(4) . . . . ?
C10 C11 C31 C30 -1.2(10) . . . . ?
C24 C11 C31 C30 2.4(15) . . . . ?
C23 C11 C32 C31 175.9(14) . . . . ?
C1 C11 C32 C31 173.1(8) . . . . ?
C10 C11 C32 C31 1.0(10) . . . . ?
C24 C11 C32 C31 163(4) . . . . ?
C30 C11 C32 C31 1.8(11) . . . . ?
C1 C11 C32 C23 -2.7(12) . . . . ?
C10 C11 C32 C23 -174.9(15) . . . . ?
C31 C11 C32 C23 -175.9(14) . . . . ?
C24 C11 C32 C23 -13(4) . . . . ?
C30 C11 C32 C23 -174.0(15) . . . . ?
C23 C11 C32 C10 174.9(15) . . . . ?
C1 C11 C32 C10 172.1(12) . . . . ?
C31 C11 C32 C10 -1.0(10) . . . . ?
C24 C11 C32 C10 162(5) . . . . ?
C30 C11 C32 C10 0.8(7) . . . . ?
C9 C31 C32 C11 22(7) . . . . ?
C10 C31 C32 C11 -1.1(11) . . . . ?
C30 C31 C32 C11 -2.9(17) . . . . ?
C9 C31 C32 C23 24(7) . . . . ?
C10 C31 C32 C23 1.6(16) . . . . ?
C30 C31 C32 C23 0(2) . . . . ?
C11 C31 C32 C23 2.7(9) . . . . ?
C9 C31 C32 C10 23(6) . . . . ?
C30 C31 C32 C10 -1.8(11) . . . . ?
C11 C31 C32 C10 1.1(11) . . . . ?
C1 C23 C32 C11 27(12) . . . . ?
C24 C23 C32 C11 4.2(14) . . . . ?
C3 C23 C32 C11 12.6(17) . . . . ?
Pd1 C23 C32 C11 -173.9(19) . . . . ?
C1 C23 C32 C31 22(13) . . . . ?
C11 C23 C32 C31 -4.7(16) . . . . ?
C24 C23 C32 C31 0(2) . . . . ?
C3 C23 C32 C31 8(3) . . . . ?
Pd1 C23 C32 C31 -178.6(10) . . . . ?
C1 C23 C32 C10 23(13) . . . . ?
C11 C23 C32 C10 -3.7(11) . . . . ?
C24 C23 C32 C10 0.5(15) . . . . ?
C3 C23 C32 C10 8.9(19) . . . . ?
Pd1 C23 C32 C10 -177.5(10) . . . . ?
